data_4329115
loop_
_publ_author_name
'Guo-Hong Tao'
'Damon A. Parrish'
'Jean'ne M. Shreeve'

_publ_contact_author_address
;
Laboratory for the Structure of Matter
Naval Research Laboratory
Washington, DC 20375
;
_publ_contact_author_email damon.parrish@nrl.navy.mil
_publ_contact_author_fax 202-767-6874
_publ_contact_author_name 'Dr Damon A. Parrish'
_publ_contact_author_phone 202-404-2141
_publ_section_title
;
 Nitrogen-Rich 5-(1-Methylhydrazinyl)tetrazole and its Copper and Silver
 Complexes
;
_journal_name_full 'Inorganic Chemistry'
_journal_page_first 5305
_journal_page_last 5312
_journal_paper_doi 10.1021/ic300242e
_journal_volume 51
_journal_year 2012
_chemical_formula_moiety 'C4 H10 Cu N12'
_chemical_formula_sum 'C4 H10 Cu N12'
_chemical_formula_weight 289.78
_space_group_IT_number 14
_symmetry_cell_setting monoclinic
_symmetry_space_group_name_Hall '-P 2ybc'
_symmetry_space_group_name_H-M 'P 1 21/c 1'
_atom_sites_solution_hydrogens geom
_atom_sites_solution_primary direct
_atom_sites_solution_secondary difmap
_audit_creation_method SHELXL-97
_cell_angle_alpha 90.00
_cell_angle_beta 92.6330(10)
_cell_angle_gamma 90.00
_cell_formula_units_Z 2
_cell_length_a 6.2643(2)
_cell_length_b 9.6889(3)
_cell_length_c 7.8137(3)
_cell_measurement_reflns_used 5795
_cell_measurement_temperature 90(2)
_cell_measurement_theta_max 30.00
_cell_measurement_theta_min 2.60
_cell_volume 473.75(3)
_computing_cell_refinement 'SAINT+  v. 7.23a (Bruker, 2006)'
_computing_data_collection 'SMART v. 5.632 (Bruker, 2006)'
_computing_data_reduction 'SAINT+  v. 7.23a (Bruker, 2006)'
_computing_molecular_graphics 'XP, SHELXTL  v. 6.14 (Bruker, 2003)'
_computing_publication_material 'XCIF, SHELXTL, v. 6.14 (Bruker, 2003)'
_computing_structure_refinement 'XL, SHELXTL  v. 6.14 (Bruker, 2003)'
_computing_structure_solution 'XS, SHELXTL  v. 6.14 (Bruker, 2003)'
_diffrn_ambient_temperature 90(2)
_diffrn_detector_area_resol_mean 8.3
_diffrn_measured_fraction_theta_full 1.000
_diffrn_measured_fraction_theta_max 1.000
_diffrn_measurement_device_type 'Bruker/Siemens SMART APEX'
_diffrn_measurement_method '\w scans'
_diffrn_radiation_monochromator graphite
_diffrn_radiation_type MoK\a
_diffrn_radiation_wavelength 0.71073
_diffrn_reflns_av_R_equivalents 0.0141
_diffrn_reflns_av_sigmaI/netI 0.0091
_diffrn_reflns_limit_h_max 8
_diffrn_reflns_limit_h_min -8
_diffrn_reflns_limit_k_max 12
_diffrn_reflns_limit_k_min -12
_diffrn_reflns_limit_l_max 10
_diffrn_reflns_limit_l_min -10
_diffrn_reflns_number 7000
_diffrn_reflns_theta_full 27.49
_diffrn_reflns_theta_max 27.49
_diffrn_reflns_theta_min 3.26
_diffrn_source 'normal-focus sealed tube'
_exptl_absorpt_coefficient_mu 2.308
_exptl_absorpt_correction_T_max 0.656
_exptl_absorpt_correction_T_min 0.547
_exptl_absorpt_correction_type multi-scan
_exptl_absorpt_process_details 'SADABS-2007/4 (Bruker, 2007)'
_exptl_crystal_colour 'dark blue'
_exptl_crystal_density_diffrn 2.031
_exptl_crystal_description needle
_exptl_crystal_F_000 294
_exptl_crystal_size_max 0.38
_exptl_crystal_size_mid 0.19
_exptl_crystal_size_min 0.18
_refine_diff_density_max 0.356
_refine_diff_density_min -0.416
_refine_diff_density_rms 0.069
_refine_ls_extinction_method none
_refine_ls_goodness_of_fit_ref 1.136
_refine_ls_hydrogen_treatment mixed
_refine_ls_matrix_type full
_refine_ls_number_parameters 88
_refine_ls_number_reflns 1087
_refine_ls_number_restraints 0
_refine_ls_restrained_S_all 1.136
_refine_ls_R_factor_all 0.0207
_refine_ls_R_factor_gt 0.0204
_refine_ls_shift/su_max 0.000
_refine_ls_shift/su_mean 0.000
_refine_ls_structure_factor_coef Fsqd
_refine_ls_weighting_details 'calc w=1/[\s^2^(Fo^2^)+(0.0355P)^2^+0.3288P] where P=(Fo^2^+2Fc^2^)/3'
_refine_ls_weighting_scheme calc
_refine_ls_wR_factor_gt 0.0611
_refine_ls_wR_factor_ref 0.0613
_reflns_number_gt 1068
_reflns_number_total 1087
_reflns_threshold_expression I>2\s(I)
_cod_data_source_file ic300242e_si_002_3.cif
_cod_data_source_block bt1296
_cod_database_code 4329115

loop_
_symmetry_equiv_pos_as_xyz
'x, y, z'
'-x, y+1/2, -z+1/2'
'-x, -y, -z'
'x, -y-1/2, z-1/2'

loop_
_atom_site_label
_atom_site_type_symbol
_atom_site_fract_x
_atom_site_fract_y
_atom_site_fract_z
_atom_site_U_iso_or_equiv
_atom_site_adp_type
_atom_site_occupancy
_atom_site_symmetry_multiplicity
_atom_site_calc_flag
_atom_site_refinement_flags
C3 C 0.7412(2) 0.88971(15) 0.02942(19) 0.0127(3) Uani 1 1 d .
H3A H 0.7867 0.9684 0.1009 0.019 Uiso 1 1 calc R
H3B H 0.5849 0.8886 0.0158 0.019 Uiso 1 1 calc R
H3C H 0.8024 0.8980 -0.0833 0.019 Uiso 1 1 calc R
C4 C 1.0309(2) 0.75475(14) 0.16196(17) 0.0086(3) Uani 1 1 d .
Cu1 Cu 1.0000 0.5000 0.0000 0.01181(11) Uani 1 2 d S
H1A H 0.700(3) 0.663(2) -0.084(3) 0.020(5) Uiso 1 1 d .
H1B H 0.646(3) 0.608(2) 0.067(3) 0.017(5) Uiso 1 1 d .
N1 N 0.75277(19) 0.63809(12) 0.01588(16) 0.0098(2) Uani 1 1 d .
N2 N 0.81523(19) 0.76129(12) 0.11144(15) 0.0095(2) Uani 1 1 d .
N5 N 1.14518(19) 0.64109(12) 0.13862(15) 0.0095(2) Uani 1 1 d .
N6 N 1.34282(19) 0.66853(13) 0.20957(16) 0.0112(2) Uani 1 1 d .
N7 N 1.34062(19) 0.79327(13) 0.27255(16) 0.0120(2) Uani 1 1 d .
N8 N 1.14277(19) 0.85218(13) 0.24535(16) 0.0116(2) Uani 1 1 d .

loop_
_atom_site_aniso_label
_atom_site_aniso_U_11
_atom_site_aniso_U_22
_atom_site_aniso_U_33
_atom_site_aniso_U_23
_atom_site_aniso_U_13
_atom_site_aniso_U_12
C3 0.0151(7) 0.0087(6) 0.0139(6) 0.0005(5) -0.0027(5) 0.0027(5)
C4 0.0094(6) 0.0088(6) 0.0077(6) 0.0013(5) 0.0003(5) -0.0005(5)
Cu1 0.00827(16) 0.00859(16) 0.01815(17) -0.00511(8) -0.00406(10) 0.00175(8)
N1 0.0090(5) 0.0086(6) 0.0116(6) -0.0020(4) -0.0018(4) -0.0011(4)
N2 0.0093(6) 0.0067(5) 0.0121(6) -0.0016(4) -0.0024(4) 0.0008(4)
N5 0.0075(5) 0.0099(6) 0.0109(5) -0.0004(4) -0.0011(4) -0.0003(4)
N6 0.0082(5) 0.0132(6) 0.0120(5) -0.0007(4) -0.0019(4) -0.0015(4)
N7 0.0101(6) 0.0131(6) 0.0127(6) -0.0006(5) -0.0017(4) -0.0008(4)
N8 0.0113(6) 0.0109(6) 0.0123(5) -0.0011(4) -0.0015(4) -0.0005(4)

loop_
_atom_type_symbol
_atom_type_description
_atom_type_scat_dispersion_real
_atom_type_scat_dispersion_imag
_atom_type_scat_source
C C 0.0033 0.0016 'International Tables Vol C Tables 4.2.6.8 and 6.1.1.4'
H H 0.0000 0.0000 'International Tables Vol C Tables 4.2.6.8 and 6.1.1.4'
N N 0.0061 0.0033 'International Tables Vol C Tables 4.2.6.8 and 6.1.1.4'
Cu Cu 0.3201 1.2651 'International Tables Vol C Tables 4.2.6.8 and 6.1.1.4'

loop_
_geom_angle_atom_site_label_1
_geom_angle_atom_site_label_2
_geom_angle_atom_site_label_3
_geom_angle
_geom_angle_site_symmetry_1
_geom_angle_site_symmetry_3
N2 C3 H3A 109.5 . .
N2 C3 H3B 109.5 . .
H3A C3 H3B 109.5 . .
N2 C3 H3C 109.5 . .
H3A C3 H3C 109.5 . .
H3B C3 H3C 109.5 . .
N8 C4 N5 112.33(12) . .
N8 C4 N2 126.18(12) . .
N5 C4 N2 121.36(12) . .
N5 Cu1 N5 180.00(8) 3_765 .
N5 Cu1 N1 80.97(5) 3_765 3_765
N5 Cu1 N1 99.03(5) . 3_765
N5 Cu1 N1 99.03(5) 3_765 .
N5 Cu1 N1 80.97(5) . .
N1 Cu1 N1 180.0 3_765 .
N2 N1 Cu1 112.35(8) . .
N2 N1 H1A 108.7(14) . .
Cu1 N1 H1A 112.3(14) . .
N2 N1 H1B 103.9(14) . .
Cu1 N1 H1B 114.6(14) . .
H1A N1 H1B 104.3(19) . .
C4 N2 N1 110.10(10) . .
C4 N2 C3 116.53(11) . .
N1 N2 C3 113.62(11) . .
C4 N5 N6 105.55(11) . .
C4 N5 Cu1 114.67(9) . .
N6 N5 Cu1 139.36(10) . .
N7 N6 N5 108.04(11) . .
N6 N7 N8 110.60(11) . .
C4 N8 N7 103.47(12) . .

loop_
_geom_bond_atom_site_label_1
_geom_bond_atom_site_label_2
_geom_bond_distance
_geom_bond_site_symmetry_2
C3 N2 1.4652(18) .
C3 H3A 0.9800 .
C3 H3B 0.9800 .
C3 H3C 0.9800 .
C4 N8 1.3286(18) .
C4 N5 1.3307(18) .
C4 N2 1.3912(17) .
Cu1 N5 1.9438(12) 3_765
Cu1 N5 1.9438(12) .
Cu1 N1 2.0546(12) 3_765
Cu1 N1 2.0546(12) .
N1 N2 1.4522(16) .
N1 H1A 0.87(2) .
N1 H1B 0.85(2) .
N5 N6 1.3594(16) .
N6 N7 1.3053(18) .
N7 N8 1.3722(17) .

loop_
_geom_hbond_atom_site_label_D
_geom_hbond_atom_site_label_H
_geom_hbond_atom_site_label_A
_geom_hbond_distance_DH
_geom_hbond_distance_HA
_geom_hbond_distance_DA
_geom_hbond_angle_DHA
_geom_hbond_site_symmetry_A
N1 H1A N7 0.87(2) 2.51(2) 3.2050(17) 138.2(18) 4_475
N1 H1A N2 0.87(2) 2.62(2) 3.3472(18) 141.8(18) 4_575
N1 H1B N6 0.85(2) 2.32(2) 3.0545(17) 145.1(19) 1_455

loop_
_geom_torsion_atom_site_label_1
_geom_torsion_atom_site_label_2
_geom_torsion_atom_site_label_3
_geom_torsion_atom_site_label_4
_geom_torsion
_geom_torsion_site_symmetry_1
N5 Cu1 N1 N2 -178.40(9) 3_765
N5 Cu1 N1 N2 1.60(9) .
N8 C4 N2 N1 177.10(13) .
N5 C4 N2 N1 -7.21(17) .
N8 C4 N2 C3 45.83(19) .
N5 C4 N2 C3 -138.47(13) .
Cu1 N1 N2 C4 2.17(13) .
Cu1 N1 N2 C3 134.94(10) .
N8 C4 N5 N6 -0.81(15) .
N2 C4 N5 N6 -177.06(12) .
N8 C4 N5 Cu1 -174.84(9) .
N2 C4 N5 Cu1 8.91(16) .
N1 Cu1 N5 C4 174.63(10) 3_765
N1 Cu1 N5 C4 -5.37(10) .
N1 Cu1 N5 N6 3.48(15) 3_765
C4 N5 N6 N7 0.52(15) .
Cu1 N5 N6 N7 172.18(11) .
N5 N6 N7 N8 -0.07(15) .
N5 C4 N8 N7 0.75(15) .
N2 C4 N8 N7 176.78(13) .
N6 N7 N8 C4 -0.40(15) .
